data_1555098
loop_
_publ_author_name
'Surendra Reddy, G.'
'Ramachary, Dhevalapally B.'

_publ_section_title
;
 Reaction engineering and photophysical studies of fully enriched
 C-vinyl-1,2,3-triazoles
;
_journal_issue 21
_journal_name_full 'Organic Chemistry Frontiers'
_journal_page_first 3620
_journal_paper_doi 10.1039/C9QO00864K
_journal_volume 6
_journal_year 2019
_chemical_formula_moiety 'C23 H16 N4'
_chemical_formula_sum 'C23 H16 N4'
_chemical_formula_weight 348.39
_space_group_crystal_system monoclinic
_space_group_IT_number 9
_space_group_name_Hall 'C -2yc'
_space_group_name_H-M_alt 'C 1 c 1'
_atom_sites_solution_hydrogens geom
_audit_creation_date 2019-05-21
_audit_creation_method
;
Olex2 1.2
(compiled 2018.05.29 svn.r3508 for OlexSys, GUI svn.r5506)
;
_audit_update_record
;
2019-06-25 deposited with the CCDC.	2019-08-19 downloaded from the CCDC.
;
_cell_angle_alpha 90.000(5)
_cell_angle_beta 100.788(5)
_cell_angle_gamma 90.000(5)
_cell_formula_units_Z 4
_cell_length_a 13.055(5)
_cell_length_b 13.601(5)
_cell_length_c 10.697(5)
_cell_measurement_reflns_used 9944
_cell_measurement_temperature 293(2)
_cell_measurement_theta_max 25.928
_cell_measurement_theta_min 3.398
_cell_volume 1865.8(13)
_computing_cell_refinement 'SAINT v8.37A (Bruker, 2015)'
_computing_data_reduction 'SAINT v8.37A (Bruker, 2015)'
_computing_molecular_graphics 'Olex2 (Dolomanov et al., 2009)'
_computing_publication_material 'Olex2 (Dolomanov et al., 2009)'
_computing_structure_refinement 'ShelXL (Sheldrick, 2015)'
_diffrn_ambient_temperature 293(2)
_diffrn_measured_fraction_theta_full 0.991
_diffrn_measured_fraction_theta_max 0.993
_diffrn_measurement_device_type 'Bruker APEX-II CCD'
_diffrn_measurement_method '\f and \w scans'
_diffrn_radiation_type MoK\a
_diffrn_radiation_wavelength 0.71073
_diffrn_reflns_av_R_equivalents 0.0347
_diffrn_reflns_av_unetI/netI 0.0178
_diffrn_reflns_Laue_measured_fraction_full 0.991
_diffrn_reflns_Laue_measured_fraction_max 0.993
_diffrn_reflns_limit_h_max 16
_diffrn_reflns_limit_h_min -16
_diffrn_reflns_limit_k_max 17
_diffrn_reflns_limit_k_min -17
_diffrn_reflns_limit_l_max 13
_diffrn_reflns_limit_l_min -13
_diffrn_reflns_number 40187
_diffrn_reflns_point_group_measured_fraction_full 0.990
_diffrn_reflns_point_group_measured_fraction_max 0.991
_diffrn_reflns_theta_full 25.242
_diffrn_reflns_theta_max 27.571
_diffrn_reflns_theta_min 2.715
_diffrn_standards_number 0
_exptl_absorpt_coefficient_mu 0.076
_exptl_absorpt_correction_T_max 0.7456
_exptl_absorpt_correction_T_min 0.7078
_exptl_crystal_colour colourless
_exptl_crystal_colour_primary colourless
_exptl_crystal_density_diffrn 1.240
_exptl_crystal_density_method 'not measured'
_exptl_crystal_description block
_exptl_crystal_F_000 728
_exptl_crystal_size_max 0.2
_exptl_crystal_size_mid 0.16
_exptl_crystal_size_min 0.12
_refine_diff_density_max 0.541
_refine_diff_density_min -0.217
_refine_diff_density_rms 0.036
_refine_ls_abs_structure_details
;
 Flack x determined using 1557 quotients [(I+)-(I-)]/[(I+)+(I-)]
 (Parsons, Flack and Wagner, Acta Cryst. B69 (2013) 249-259).
;
_refine_ls_abs_structure_Flack -0.5(4)
_refine_ls_extinction_method none
_refine_ls_goodness_of_fit_ref 1.071
_refine_ls_hydrogen_treatment constr
_refine_ls_matrix_type full
_refine_ls_number_parameters 244
_refine_ls_number_reflns 4255
_refine_ls_number_restraints 2
_refine_ls_restrained_S_all 1.071
_refine_ls_R_factor_all 0.0770
_refine_ls_R_factor_gt 0.0668
_refine_ls_shift/su_max 0.000
_refine_ls_shift/su_mean 0.000
_refine_ls_structure_factor_coef Fsqd
_refine_ls_weighting_details 'w=1/[\s^2^(Fo^2^)+(0.0740P)^2^+1.4562P] where P=(Fo^2^+2Fc^2^)/3'
_refine_ls_weighting_scheme calc
_refine_ls_wR_factor_gt 0.1683
_refine_ls_wR_factor_ref 0.1755
_reflns_Friedel_coverage 0.993
_reflns_Friedel_fraction_full 0.990
_reflns_Friedel_fraction_max 0.989
_reflns_number_gt 3656
_reflns_number_total 4255
_reflns_threshold_expression 'I > 2\s(I)'
_cod_data_source_file c9qo00864k3.cif
_cod_data_source_block dbr110_0m
_cod_depositor_comments
;

2022-09-16
Z value and formula fixed to values more according to usual
chemical conventions.                 miguel
;
_cod_original_formula_sum 'C46 H32 N8'
_cod_original_formula_weight 696.79
_cod_original_formula_moiety '2(C23 H16 N4)'
_cod_original_formula_units_Z 2
_cod_database_code 1555098
_shelx_shelxl_version_number 2018/3
_shelx_space_group_comment
;
The symmetry employed for this shelxl refinement is uniquely defined
by the following loop, which should always be used as a source of
symmetry information in preference to the above space-group names.
They are only intended as comments.
;
_shelx_estimated_absorpt_t_max 0.991
_shelx_estimated_absorpt_t_min 0.985
_olex2_refinement_description
;
1. Fixed Uiso
 At 1.2 times of:
  All C(H) groups
2.a Aromatic/amide H refined with riding coordinates:
 C5(H5), C1(H1), C22(H22), C4(H4), C10(H10), C18(H18), C12(H12), C9(H9),
 C2(H2), C13(H13), C16(H16), C20(H20), C21(H21), C14(H14), C19(H19), C15(H15)
;
_olex2_submission_special_instructions 'No special instructions were received'

loop_
_space_group_symop_operation_xyz
'x, y, z'
'x, -y, z+1/2'
'x+1/2, y+1/2, z'
'x+1/2, -y+1/2, z+1/2'

loop_
_atom_site_label
_atom_site_type_symbol
_atom_site_fract_x
_atom_site_fract_y
_atom_site_fract_z
_atom_site_U_iso_or_equiv
_atom_site_adp_type
_atom_site_occupancy
_atom_site_site_symmetry_order
_atom_site_calc_flag
_atom_site_refinement_flags_posn
N1 N 0.7864(3) 0.3091(2) 0.3095(3) 0.0534(8) Uani 1 1 d .
N2 N 0.8276(3) 0.3953(3) 0.3590(4) 0.0667(10) Uani 1 1 d .
C17 C 0.6686(3) 0.1758(3) 0.3638(4) 0.0538(9) Uani 1 1 d .
N3 N 0.7978(4) 0.4065(3) 0.4683(4) 0.0768(12) Uani 1 1 d .
C5 C 0.8270(3) 0.1757(3) 0.1769(4) 0.0565(10) Uani 1 1 d .
H5 H 0.823133 0.131947 0.242687 0.068 Uiso 1 1 calc R
C1 C 0.8205(3) 0.3412(4) 0.0983(4) 0.0617(11) Uani 1 1 d .
H1 H 0.810846 0.407981 0.110884 0.074 Uiso 1 1 calc R
C22 C 0.5894(4) 0.1681(5) 0.2585(5) 0.0755(14) Uani 1 1 d .
H22 H 0.576583 0.220336 0.201625 0.091 Uiso 1 1 calc R
C6 C 0.8114(3) 0.2740(3) 0.1931(4) 0.0491(8) Uani 1 1 d .
C7 C 0.7297(3) 0.2657(3) 0.3895(4) 0.0527(9) Uani 1 1 d .
C4 C 0.8485(3) 0.1413(4) 0.0633(4) 0.0620(10) Uani 1 1 d .
H4 H 0.857374 0.074362 0.051228 0.074 Uiso 1 1 calc R
C8 C 0.7373(4) 0.3287(4) 0.4900(4) 0.0667(11) Uani 1 1 d .
C10 C 0.6719(5) 0.3827(5) 0.6803(5) 0.0776(14) Uani 1 1 d .
H10 H 0.704102 0.442848 0.673215 0.093 Uiso 1 1 calc R
C18 C 0.6853(4) 0.0968(4) 0.4461(5) 0.0741(13) Uani 1 1 d .
H18 H 0.738180 0.099477 0.517649 0.089 Uiso 1 1 calc R
C12 C 0.5870(5) 0.2791(4) 0.8305(5) 0.0732(12) Uani 1 1 d .
H12 H 0.604197 0.221340 0.792775 0.088 Uiso 1 1 calc R
C9 C 0.6810(5) 0.3169(4) 0.6000(5) 0.0790(14) Uani 1 1 d .
H9 H 0.650457 0.256232 0.609307 0.095 Uiso 1 1 calc R
C3 C 0.8567(4) 0.2080(5) -0.0330(4) 0.0708(13) Uani 1 1 d .
C2 C 0.8441(4) 0.3081(4) -0.0147(5) 0.0724(13) Uani 1 1 d .
H2 H 0.851537 0.352590 -0.078448 0.087 Uiso 1 1 calc R
C13 C 0.5353(4) 0.2751(4) 0.9314(5) 0.0748(13) Uani 1 1 d .
H13 H 0.517045 0.214799 0.961863 0.090 Uiso 1 1 calc R
N4 N 0.8840(6) 0.1405(6) -0.2499(5) 0.131(3) Uani 1 1 d .
C16 C 0.5882(5) 0.4537(4) 0.8413(6) 0.0820(14) Uani 1 1 d .
H16 H 0.605535 0.514535 0.811587 0.098 Uiso 1 1 calc R
C20 C 0.5463(5) 0.0080(5) 0.3169(7) 0.0987(19) Uani 1 1 d .
H20 H 0.505975 -0.048553 0.301198 0.118 Uiso 1 1 calc R
C23 C 0.8724(5) 0.1734(6) -0.1549(6) 0.094(2) Uani 1 1 d .
C21 C 0.5289(4) 0.0844(5) 0.2361(7) 0.0928(18) Uani 1 1 d .
H21 H 0.475969 0.080914 0.164751 0.111 Uiso 1 1 calc R
C11 C 0.6136(4) 0.3704(5) 0.7847(5) 0.0727(14) Uani 1 1 d .
C14 C 0.5111(4) 0.3604(5) 0.9863(5) 0.0821(17) Uani 1 1 d .
H14 H 0.476539 0.358393 1.054844 0.099 Uiso 1 1 calc R
C19 C 0.6239(6) 0.0138(5) 0.4226(7) 0.099(2) Uani 1 1 d .
H19 H 0.635208 -0.038788 0.479126 0.118 Uiso 1 1 calc R
C15 C 0.5376(5) 0.4490(5) 0.9406(6) 0.0921(18) Uani 1 1 d .
H15 H 0.520650 0.506842 0.978432 0.111 Uiso 1 1 calc R

loop_
_atom_site_aniso_label
_atom_site_aniso_U_11
_atom_site_aniso_U_22
_atom_site_aniso_U_33
_atom_site_aniso_U_23
_atom_site_aniso_U_13
_atom_site_aniso_U_12
N1 0.0565(18) 0.0485(16) 0.0572(19) 0.0000(14) 0.0156(15) -0.0022(14)
N2 0.070(2) 0.0532(19) 0.078(3) -0.0082(18) 0.0178(19) -0.0040(17)
C17 0.051(2) 0.062(2) 0.051(2) 0.0105(17) 0.0169(16) 0.0007(17)
N3 0.085(3) 0.070(3) 0.075(3) -0.019(2) 0.012(2) 0.010(2)
C5 0.061(2) 0.055(2) 0.057(2) 0.0025(18) 0.0189(18) -0.0005(18)
C1 0.061(2) 0.058(2) 0.070(3) 0.014(2) 0.022(2) 0.0029(18)
C22 0.065(3) 0.090(4) 0.066(3) 0.022(3) 0.000(2) -0.011(2)
C6 0.0448(18) 0.056(2) 0.0491(19) 0.0024(16) 0.0146(15) -0.0014(16)
C7 0.0516(19) 0.063(2) 0.0449(19) 0.0053(16) 0.0114(16) 0.0041(17)
C4 0.061(2) 0.070(3) 0.058(2) -0.003(2) 0.0189(19) 0.008(2)
C8 0.071(3) 0.072(3) 0.058(2) 0.001(2) 0.017(2) 0.010(2)
C10 0.083(3) 0.079(3) 0.074(3) 0.000(3) 0.023(3) -0.001(3)
C18 0.074(3) 0.075(3) 0.070(3) 0.022(2) 0.007(2) -0.001(2)
C12 0.085(3) 0.084(3) 0.052(2) -0.002(2) 0.013(2) 0.014(3)
C9 0.085(4) 0.074(3) 0.074(3) -0.004(3) 0.003(3) 0.015(3)
C3 0.056(2) 0.106(4) 0.053(2) 0.003(2) 0.0161(18) 0.016(2)
C2 0.067(3) 0.096(4) 0.058(3) 0.020(2) 0.023(2) 0.008(3)
C13 0.078(3) 0.088(4) 0.058(2) 0.011(2) 0.011(2) -0.008(3)
N4 0.152(6) 0.186(7) 0.065(3) -0.011(4) 0.048(3) 0.040(5)
C16 0.079(3) 0.077(3) 0.090(4) 0.003(3) 0.017(3) 0.006(3)
C20 0.077(4) 0.095(4) 0.125(5) 0.017(4) 0.019(3) -0.030(3)
C23 0.087(4) 0.133(6) 0.068(3) 0.008(3) 0.031(3) 0.024(4)
C21 0.060(3) 0.111(4) 0.100(4) 0.011(4) -0.004(3) -0.020(3)
C11 0.053(2) 0.109(4) 0.058(3) 0.018(3) 0.014(2) 0.003(2)
C14 0.072(3) 0.129(5) 0.049(2) -0.003(3) 0.019(2) 0.005(3)
C19 0.105(5) 0.076(4) 0.117(5) 0.035(3) 0.024(4) -0.017(3)
C15 0.089(4) 0.101(5) 0.085(4) -0.016(3) 0.013(3) 0.015(3)

loop_
_atom_type_symbol
_atom_type_description
_atom_type_scat_dispersion_real
_atom_type_scat_dispersion_imag
_atom_type_scat_source
C C 0.0033 0.0016 'International Tables Vol C Tables 4.2.6.8 and 6.1.1.4'
H H 0.0000 0.0000 'International Tables Vol C Tables 4.2.6.8 and 6.1.1.4'
N N 0.0061 0.0033 'International Tables Vol C Tables 4.2.6.8 and 6.1.1.4'

loop_
_geom_angle_atom_site_label_1
_geom_angle_atom_site_label_2
_geom_angle_atom_site_label_3
_geom_angle
N2 N1 C6 119.4(3)
N2 N1 C7 110.5(3)
C7 N1 C6 129.9(3)
N3 N2 N1 106.6(4)
C22 C17 C7 121.1(4)
C18 C17 C22 117.7(4)
C18 C17 C7 121.1(4)
N2 N3 C8 109.9(4)
C6 C5 C4 120.2(4)
C2 C1 C6 119.4(4)
C21 C22 C17 121.3(5)
C5 C6 N1 120.1(3)
C5 C6 C1 121.1(4)
C1 C6 N1 118.9(4)
N1 C7 C17 125.8(4)
C8 C7 N1 104.7(4)
C8 C7 C17 129.2(4)
C5 C4 C3 119.2(4)
N3 C8 C9 126.6(5)
C7 C8 N3 108.2(4)
C7 C8 C9 125.0(5)
C9 C10 C11 124.4(6)
C19 C18 C17 120.2(5)
C13 C12 C11 119.9(5)
C10 C9 C8 125.3(6)
C4 C3 C23 120.1(6)
C2 C3 C4 120.4(4)
C2 C3 C23 119.3(5)
C1 C2 C3 119.7(4)
C14 C13 C12 119.4(5)
C15 C16 C11 120.5(6)
C21 C20 C19 119.7(6)
N4 C23 C3 176.1(9)
C20 C21 C22 120.2(5)
C12 C11 C10 124.2(5)
C16 C11 C10 116.7(5)
C16 C11 C12 119.1(5)
C13 C14 C15 120.0(5)
C20 C19 C18 120.7(5)
C16 C15 C14 121.0(6)

loop_
_geom_bond_atom_site_label_1
_geom_bond_atom_site_label_2
_geom_bond_distance
N1 N2 1.356(5)
N1 C6 1.427(5)
N1 C7 1.367(5)
N2 N3 1.309(6)
C17 C22 1.384(6)
C17 C7 1.458(6)
C17 C18 1.381(6)
N3 C8 1.366(7)
C5 C6 1.369(6)
C5 C4 1.379(6)
C1 C6 1.387(6)
C1 C2 1.377(7)
C22 C21 1.380(8)
C7 C8 1.363(6)
C4 C3 1.392(7)
C8 C9 1.508(7)
C10 C9 1.261(7)
C10 C11 1.474(7)
C18 C19 1.380(8)
C12 C13 1.377(7)
C12 C11 1.402(8)
C3 C2 1.390(8)
C3 C23 1.436(8)
C13 C14 1.364(8)
N4 C23 1.146(8)
C16 C11 1.354(8)
C16 C15 1.353(9)
C20 C21 1.344(9)
C20 C19 1.372(9)
C14 C15 1.369(9)
